data_1551584
loop_
_publ_author_name
'AHMAD, Shahrul Nizam'
'BAHRON, Hadariah'
'TAJUDDIN, Amalina M.'
'YUSOF, M. Sukeri M.'

_publ_section_title
;
 Crystal Structure of
 2,2&#x2032;-(((2,2-Dimethylpropane-1,3-diyl)bis(azanylylidene))bis(methanylylidene))bis(4-methoxyphenol)palladium(II)
;
_journal_issue 0
_journal_name_full 'X-ray Structure Analysis Online'
_journal_page_first 73
_journal_paper_doi 10.2116/xraystruct.33.73
_journal_volume 33
_journal_year 2017
_chemical_formula_moiety 'C21 H21 N2 O4 Pd'
_chemical_formula_sum 'C21 H21 N2 O4 Pd'
_chemical_formula_weight 471.80
_space_group_crystal_system monoclinic
_space_group_IT_number 14
_space_group_name_Hall '-P 2yn'
_space_group_name_H-M_alt 'P 1 21/n 1'
_symmetry_space_group_name_Hall '-P 2yn'
_symmetry_space_group_name_H-M 'P 1 21/n 1'
_atom_sites_solution_hydrogens geom
_audit_creation_method SHELXL-2013
_cell_angle_alpha 90
_cell_angle_beta 94.0547(19)
_cell_angle_gamma 90
_cell_formula_units_Z 4
_cell_length_a 12.5115(7)
_cell_length_b 10.5337(6)
_cell_length_c 15.0080(9)
_cell_measurement_reflns_used 9957
_cell_measurement_temperature 273(2)
_cell_measurement_theta_max 28.390
_cell_measurement_theta_min 2.818
_cell_volume 1973.0(2)
_computing_cell_refinement 'APEX2 (Bruker, 2009)'
_computing_data_collection 'APEX2 (Bruker, 2009)'
_computing_data_reduction 'SAINT (Bruker, 2009)'
_computing_molecular_graphics 'SHELXL-2013 (Sheldrick, 2013)'
_computing_publication_material "'SHELXL-2013 and local programs"
_computing_structure_refinement 'SHELXL-2013 (Sheldrick, 2013)'
_computing_structure_solution 'SHELXL-2013 (Sheldrick, 2013)'
_diffrn_ambient_temperature 273(2)
_diffrn_measured_fraction_theta_full 0.998
_diffrn_measured_fraction_theta_max 0.997
_diffrn_measurement_device_type 'Bruker SMART APEX II CCD area-detector'
_diffrn_measurement_method 'thin-slice \w'
_diffrn_radiation_type MoK\a
_diffrn_radiation_wavelength 0.71073
_diffrn_reflns_av_R_equivalents 0.0760
_diffrn_reflns_av_unetI/netI 0.0291
_diffrn_reflns_Laue_measured_fraction_full 0.998
_diffrn_reflns_Laue_measured_fraction_max 0.997
_diffrn_reflns_limit_h_max 16
_diffrn_reflns_limit_h_min -16
_diffrn_reflns_limit_k_max 14
_diffrn_reflns_limit_k_min -14
_diffrn_reflns_limit_l_max 20
_diffrn_reflns_limit_l_min -20
_diffrn_reflns_number 59693
_diffrn_reflns_point_group_measured_fraction_full 0.998
_diffrn_reflns_point_group_measured_fraction_max 0.997
_diffrn_reflns_theta_full 25.242
_diffrn_reflns_theta_max 28.390
_diffrn_reflns_theta_min 2.818
_diffrn_source 'fine-focus sealed tube'
_exptl_absorpt_coefficient_mu 0.970
_exptl_absorpt_correction_type multi-scan
_exptl_crystal_colour red
_exptl_crystal_density_diffrn 1.588
_exptl_crystal_description block
_exptl_crystal_F_000 956
_exptl_crystal_size_max 0.310
_exptl_crystal_size_mid 0.210
_exptl_crystal_size_min 0.160
_refine_diff_density_max 1.537
_refine_diff_density_min -0.793
_refine_diff_density_rms 0.097
_refine_ls_extinction_method none
_refine_ls_goodness_of_fit_ref 1.144
_refine_ls_hydrogen_treatment constr
_refine_ls_matrix_type full
_refine_ls_number_parameters 253
_refine_ls_number_reflns 4937
_refine_ls_number_restraints 0
_refine_ls_restrained_S_all 1.144
_refine_ls_R_factor_all 0.0585
_refine_ls_R_factor_gt 0.0415
_refine_ls_shift/su_max 0.000
_refine_ls_shift/su_mean 0.000
_refine_ls_structure_factor_coef Fsqd
_refine_ls_weighting_details 'w=1/[\s^2^(Fo^2^)+(0.1000P)^2^] where P=(Fo^2^+2Fc^2^)/3'
_refine_ls_weighting_scheme calc
_refine_ls_wR_factor_gt 0.1251
_refine_ls_wR_factor_ref 0.1477
_reflns_Friedel_coverage 0.000
_reflns_number_gt 3984
_reflns_number_total 4937
_reflns_threshold_expression 'I > 2\s(I)'
_cod_data_source_file 33_73_1.txt
_cod_data_source_block a
_cod_database_code 1551584
_shelx_space_group_comment
;
The symmetry employed for this shelxl refinement is uniquely defined
by the following loop, which should always be used as a source of
symmetry information in preference to the above space-group names.
They are only intended as comments.
;
_shelx_estimated_absorpt_t_min 0.753
_shelx_estimated_absorpt_t_max 0.860
_shelxl_version_number 2013-3

loop_
_space_group_symop_operation_xyz
'x, y, z'
'-x+1/2, y+1/2, -z+1/2'
'-x, -y, -z'
'x-1/2, -y-1/2, z-1/2'

loop_
_atom_site_label
_atom_site_type_symbol
_atom_site_fract_x
_atom_site_fract_y
_atom_site_fract_z
_atom_site_U_iso_or_equiv
_atom_site_adp_type
_atom_site_occupancy
_atom_site_site_symmetry_order
_atom_site_calc_flag
_atom_site_refinement_flags_posn
_atom_site_refinement_flags_adp
Pd1 Pd 0.02885(2) 0.06841(2) 0.09737(2) 0.02970(13) Uani 1 1 d . .
C13 C 0.2548(3) 0.0755(3) 0.0614(2) 0.0352(8) Uani 1 1 d . .
H13A H 0.3237 0.0373 0.0628 0.042 Uiso 1 1 calc R U
C6 C -0.2008(3) 0.1030(3) 0.1260(2) 0.0351(7) Uani 1 1 d . .
C4 C -0.3069(3) -0.0567(3) 0.1982(3) 0.0433(9) Uani 1 1 d . .
H4A H -0.3104 -0.1370 0.2268 0.052 Uiso 1 1 calc R U
C7 C -0.1229(3) -0.1065(3) 0.1701(2) 0.0349(7) Uani 1 1 d . .
H7A H -0.1384 -0.1864 0.1955 0.042 Uiso 1 1 calc R U
C14 C 0.2484(3) 0.2005(3) 0.0246(2) 0.0354(7) Uani 1 1 d . .
C5 C -0.2089(3) -0.0163(3) 0.1661(2) 0.0345(7) Uani 1 1 d . .
C9 C 0.1520(3) -0.1870(3) 0.1888(2) 0.0339(7) Uani 1 1 d . .
C15 C 0.3425(3) 0.2473(4) -0.0131(2) 0.0456(8) Uani 1 1 d . .
H15A H 0.4051 0.1961 -0.0120 0.055 Uiso 1 1 calc R U
C8 C 0.0387(3) -0.2097(3) 0.1490(2) 0.0371(7) Uani 1 1 d . .
H8A H 0.0421 -0.2448 0.0881 0.045 Uiso 1 1 calc R U
H8B H 0.0042 -0.2742 0.1855 0.045 Uiso 1 1 calc R U
C1 C -0.2959(3) 0.1773(3) 0.1168(3) 0.0446(8) Uani 1 1 d . .
H1A H -0.2939 0.2582 0.0890 0.054 Uiso 1 1 calc R U
C12 C 0.2040(3) -0.3176(3) 0.2051(3) 0.0486(9) Uani 1 1 d . .
H12A H 0.2774 -0.3067 0.2314 0.073 Uiso 1 1 calc R U
H12B H 0.2054 -0.3631 0.1483 0.073 Uiso 1 1 calc R U
H12C H 0.1624 -0.3665 0.2462 0.073 Uiso 1 1 calc R U
C11 C 0.1525(3) -0.1139(4) 0.2764(2) 0.0451(8) Uani 1 1 d . .
H11A H 0.1194 -0.0305 0.2655 0.068 Uiso 1 1 calc R U
H11B H 0.2265 -0.1028 0.3011 0.068 Uiso 1 1 calc R U
H11C H 0.1119 -0.1613 0.3189 0.068 Uiso 1 1 calc R U
C10 C 0.2168(3) -0.1223(3) 0.1200(3) 0.0437(8) Uani 1 1 d . .
H10A H 0.2924 -0.1174 0.1444 0.052 Uiso 1 1 calc R U
H10B H 0.2149 -0.1765 0.0660 0.052 Uiso 1 1 calc R U
C2 C -0.3902(3) 0.1350(4) 0.1471(3) 0.0470(9) Uani 1 1 d . .
H2A H -0.4523 0.1868 0.1393 0.056 Uiso 1 1 calc R U
C17 C 0.2524(4) 0.4382(4) -0.0541(4) 0.0628(13) Uani 1 1 d . .
H17A H 0.2529 0.5187 -0.0826 0.075 Uiso 1 1 calc R U
C3 C -0.3970(3) 0.0174(4) 0.1891(2) 0.0456(8) Uani 1 1 d . .
C16 C 0.3427(3) 0.3652(4) -0.0507(3) 0.0526(9) Uani 1 1 d . .
C18 C 0.1599(3) 0.3976(4) -0.0170(3) 0.0530(10) Uani 1 1 d . .
H18A H 0.0991 0.4517 -0.0180 0.064 Uiso 1 1 calc R U
C21 C 0.5290(4) 0.3565(6) -0.0756(4) 0.0885(18) Uani 1 1 d . .
H21A H 0.5831 0.4025 -0.1070 0.133 Uiso 1 1 calc R U
H21B H 0.5235 0.2692 -0.0980 0.133 Uiso 1 1 calc R U
H21C H 0.5500 0.3554 -0.0114 0.133 Uiso 1 1 calc R U
O3 O 0.06643(19) 0.2410(2) 0.05451(17) 0.0417(6) Uani 1 1 d . .
O2 O -0.11468(18) 0.1510(2) 0.09560(17) 0.0424(6) Uani 1 1 d . .
O4 O 0.4294(3) 0.4172(3) -0.0903(3) 0.0764(11) Uani 1 1 d . .
O1 O -0.4963(2) -0.0147(3) 0.2166(2) 0.0661(9) Uani 1 1 d . .
N2 N 0.1810(2) 0.0069(2) 0.09291(17) 0.0325(6) Uani 1 1 d . .
N1 N -0.0283(2) -0.0945(3) 0.14420(19) 0.0322(6) Uani 1 1 d . .
C19 C 0.1557(3) 0.2753(3) 0.0226(2) 0.0361(7) Uani 1 1 d . .
C20 C -0.4981(4) -0.1097(5) 0.2827(3) 0.0693(13) Uani 1 1 d . .
H20A H -0.5722 -0.1243 0.2976 0.104 Uiso 1 1 calc R U
H20B H -0.4551 -0.0823 0.3364 0.104 Uiso 1 1 calc R U
H20C H -0.4684 -0.1886 0.2602 0.104 Uiso 1 1 calc R U

loop_
_atom_site_aniso_label
_atom_site_aniso_U_11
_atom_site_aniso_U_22
_atom_site_aniso_U_33
_atom_site_aniso_U_23
_atom_site_aniso_U_13
_atom_site_aniso_U_12
Pd1 0.03212(18) 0.02681(18) 0.02994(19) 0.00079(8) 0.00061(11) -0.00001(8)
C13 0.0325(17) 0.041(2) 0.0327(18) 0.0010(12) 0.0055(14) 0.0035(13)
C6 0.0351(17) 0.0334(15) 0.0365(18) -0.0047(14) 0.0012(13) -0.0008(14)
C4 0.043(2) 0.0405(19) 0.046(2) 0.0109(15) 0.0032(17) 0.0034(14)
C7 0.0388(17) 0.0304(15) 0.0351(17) 0.0039(14) 0.0005(14) -0.0031(14)
C14 0.0417(17) 0.0347(16) 0.0293(15) 0.0009(13) 0.0001(13) -0.0094(14)
C5 0.0369(16) 0.0337(17) 0.0325(16) 0.0019(13) 0.0005(13) 0.0011(14)
C9 0.0325(15) 0.0306(15) 0.0383(17) 0.0070(13) 0.0002(12) 0.0020(12)
C15 0.051(2) 0.048(2) 0.0375(18) -0.0010(16) 0.0040(15) -0.0089(16)
C8 0.0364(16) 0.0269(15) 0.048(2) 0.0001(14) -0.0008(14) 0.0029(13)
C1 0.0414(18) 0.0381(18) 0.055(2) 0.0068(16) 0.0076(16) 0.0101(15)
C12 0.0386(18) 0.0363(19) 0.070(3) 0.0146(18) 0.0002(17) 0.0085(15)
C11 0.051(2) 0.049(2) 0.0349(18) 0.0095(16) -0.0068(15) -0.0055(18)
C10 0.0418(19) 0.0401(19) 0.050(2) 0.0116(16) 0.0097(16) 0.0095(15)
C2 0.0405(19) 0.047(2) 0.054(2) 0.0050(17) 0.0071(16) 0.0188(16)
C17 0.064(3) 0.043(2) 0.080(3) 0.025(2) -0.002(3) -0.0136(18)
C3 0.0338(17) 0.060(2) 0.044(2) 0.0025(18) 0.0067(15) 0.0056(16)
C16 0.052(2) 0.052(2) 0.054(2) 0.0079(18) 0.0013(18) -0.0149(18)
C18 0.052(2) 0.0383(18) 0.068(3) 0.0164(19) 0.0002(19) -0.0054(17)
C21 0.065(3) 0.094(4) 0.110(5) 0.026(4) 0.034(3) -0.011(3)
O3 0.0446(13) 0.0325(12) 0.0483(14) 0.0070(10) 0.0059(11) -0.0013(10)
O2 0.0374(12) 0.0333(12) 0.0567(15) 0.0069(11) 0.0058(11) 0.0029(10)
O4 0.060(2) 0.079(2) 0.091(3) 0.0364(19) 0.0119(19) -0.0194(16)
O1 0.0396(14) 0.081(2) 0.080(2) 0.0354(18) 0.0205(14) 0.0150(15)
N2 0.0328(13) 0.0339(14) 0.0305(13) 0.0036(11) 0.0013(10) 0.0032(11)
N1 0.0315(13) 0.0290(12) 0.0352(14) 0.0017(11) -0.0032(11) -0.0017(11)
C19 0.0424(18) 0.0326(17) 0.0327(16) 0.0016(13) -0.0020(13) -0.0089(13)
C20 0.049(2) 0.094(3) 0.066(3) 0.028(3) 0.013(2) -0.009(2)

loop_
_atom_type_symbol
_atom_type_description
_atom_type_scat_dispersion_real
_atom_type_scat_dispersion_imag
_atom_type_scat_source
C C 0.0033 0.0016 'International Tables Vol C Tables 4.2.6.8 and 6.1.1.4'
H H 0.0000 0.0000 'International Tables Vol C Tables 4.2.6.8 and 6.1.1.4'
N N 0.0061 0.0033 'International Tables Vol C Tables 4.2.6.8 and 6.1.1.4'
O O 0.0106 0.0060 'International Tables Vol C Tables 4.2.6.8 and 6.1.1.4'
Pd Pd -0.9988 1.0072 'International Tables Vol C Tables 4.2.6.8 and 6.1.1.4'

loop_
_geom_angle_atom_site_label_1
_geom_angle_atom_site_label_2
_geom_angle_atom_site_label_3
_geom_angle
O2 Pd1 O3 80.26(9)
O2 Pd1 N1 92.01(10)
O3 Pd1 N1 172.12(10)
O2 Pd1 N2 172.40(10)
O3 Pd1 N2 92.14(10)
N1 Pd1 N2 95.59(11)
N2 C13 C14 129.6(3)
N2 C13 H13A 115.2
C14 C13 H13A 115.2
O2 C6 C5 125.9(3)
O2 C6 C1 117.3(3)
C5 C6 C1 116.8(3)
C3 C4 C5 121.5(3)
C3 C4 H4A 119.3
C5 C4 H4A 119.3
N1 C7 C5 129.1(3)
N1 C7 H7A 115.5
C5 C7 H7A 115.5
C19 C14 C13 123.4(3)
C19 C14 C15 120.1(3)
C13 C14 C15 116.5(3)
C6 C5 C4 120.5(3)
C6 C5 C7 122.4(3)
C4 C5 C7 116.9(3)
C8 C9 C10 109.4(3)
C8 C9 C11 111.5(3)
C10 C9 C11 113.0(3)
C8 C9 C12 107.2(3)
C10 C9 C12 105.6(3)
C11 C9 C12 109.9(3)
C16 C15 C14 120.2(4)
C16 C15 H15A 119.9
C14 C15 H15A 119.9
N1 C8 C9 113.6(3)
N1 C8 H8A 108.8
C9 C8 H8A 108.8
N1 C8 H8B 108.8
C9 C8 H8B 108.8
H8A C8 H8B 107.7
C2 C1 C6 121.5(3)
C2 C1 H1A 119.2
C6 C1 H1A 119.2
C9 C12 H12A 109.5
C9 C12 H12B 109.5
H12A C12 H12B 109.5
C9 C12 H12C 109.5
H12A C12 H12C 109.5
H12B C12 H12C 109.5
C9 C11 H11A 109.5
C9 C11 H11B 109.5
H11A C11 H11B 109.5
C9 C11 H11C 109.5
H11A C11 H11C 109.5
H11B C11 H11C 109.5
N2 C10 C9 115.7(3)
N2 C10 H10A 108.4
C9 C10 H10A 108.4
N2 C10 H10B 108.4
C9 C10 H10B 108.4
H10A C10 H10B 107.4
C1 C2 C3 121.4(3)
C1 C2 H2A 119.3
C3 C2 H2A 119.3
C16 C17 C18 121.6(4)
C16 C17 H17A 119.2
C18 C17 H17A 119.2
C4 C3 O1 125.7(4)
C4 C3 C2 118.3(3)
O1 C3 C2 116.0(3)
C17 C16 C15 120.2(4)
C17 C16 O4 115.6(4)
C15 C16 O4 124.2(4)
C17 C18 C19 120.3(4)
C17 C18 H18A 119.9
C19 C18 H18A 119.9
O4 C21 H21A 109.5
O4 C21 H21B 109.5
H21A C21 H21B 109.5
O4 C21 H21C 109.5
H21A C21 H21C 109.5
H21B C21 H21C 109.5
C19 O3 Pd1 127.0(2)
C6 O2 Pd1 126.4(2)
C16 O4 C21 117.7(3)
C3 O1 C20 116.4(3)
C13 N2 C10 113.9(3)
C13 N2 Pd1 122.3(2)
C10 N2 Pd1 123.7(2)
C7 N1 C8 116.0(3)
C7 N1 Pd1 123.5(2)
C8 N1 Pd1 120.4(2)
O3 C19 C14 124.6(3)
O3 C19 C18 117.7(3)
C14 C19 C18 117.6(3)
O1 C20 H20A 109.5
O1 C20 H20B 109.5
H20A C20 H20B 109.5
O1 C20 H20C 109.5
H20A C20 H20C 109.5
H20B C20 H20C 109.5

loop_
_geom_bond_atom_site_label_1
_geom_bond_atom_site_label_2
_geom_bond_distance
Pd1 O2 1.994(2)
Pd1 O3 1.995(2)
Pd1 N1 2.005(3)
Pd1 N2 2.017(3)
C13 N2 1.289(4)
C13 C14 1.428(4)
C13 H13A 0.9500
C6 O2 1.302(4)
C6 C5 1.400(5)
C6 C1 1.423(5)
C4 C3 1.370(5)
C4 C5 1.415(5)
C4 H4A 0.9500
C7 N1 1.279(4)
C7 C5 1.433(5)
C7 H7A 0.9500
C14 C19 1.401(5)
C14 C15 1.429(5)
C9 C8 1.517(4)
C9 C10 1.518(5)
C9 C11 1.523(5)
C9 C12 1.535(4)
C15 C16 1.364(5)
C15 H15A 0.9500
C8 N1 1.474(4)
C8 H8A 0.9900
C8 H8B 0.9900
C1 C2 1.368(5)
C1 H1A 0.9500
C12 H12A 0.9800
C12 H12B 0.9800
C12 H12C 0.9800
C11 H11A 0.9800
C11 H11B 0.9800
C11 H11C 0.9800
C10 N2 1.481(4)
C10 H10A 0.9900
C10 H10B 0.9900
C2 C3 1.396(6)
C2 H2A 0.9500
C17 C16 1.364(6)
C17 C18 1.387(7)
C17 H17A 0.9500
C3 O1 1.379(4)
C16 O4 1.387(5)
C18 C19 1.421(5)
C18 H18A 0.9500
C21 O4 1.405(7)
C21 H21A 0.9800
C21 H21B 0.9800
C21 H21C 0.9800
O3 C19 1.298(4)
O1 C20 1.411(5)
C20 H20A 0.9800
C20 H20B 0.9800
C20 H20C 0.9800

loop_
_geom_torsion_atom_site_label_1
_geom_torsion_atom_site_label_2
_geom_torsion_atom_site_label_3
_geom_torsion_atom_site_label_4
_geom_torsion
N2 C13 C14 C19 4.7(6)
N2 C13 C14 C15 -174.1(4)
O2 C6 C5 C4 178.7(3)
C1 C6 C5 C4 -2.1(5)
O2 C6 C5 C7 -6.6(6)
C1 C6 C5 C7 172.5(3)
C3 C4 C5 C6 1.7(6)
C3 C4 C5 C7 -173.2(3)
N1 C7 C5 C6 3.7(6)
N1 C7 C5 C4 178.6(4)
C19 C14 C15 C16 0.3(5)
C13 C14 C15 C16 179.2(3)
C10 C9 C8 N1 -76.2(4)
C11 C9 C8 N1 49.5(4)
C12 C9 C8 N1 169.8(3)
O2 C6 C1 C2 -179.7(3)
C5 C6 C1 C2 1.0(5)
C8 C9 C10 N2 64.7(4)
C11 C9 C10 N2 -60.1(4)
C12 C9 C10 N2 179.8(3)
C6 C1 C2 C3 0.6(6)
C5 C4 C3 O1 178.7(4)
C5 C4 C3 C2 -0.1(6)
C1 C2 C3 C4 -1.1(6)
C1 C2 C3 O1 180.0(4)
C18 C17 C16 C15 2.5(7)
C18 C17 C16 O4 -180.0(5)
C14 C15 C16 C17 -1.3(6)
C14 C15 C16 O4 -178.6(4)
C16 C17 C18 C19 -2.7(7)
C5 C6 O2 Pd1 0.2(5)
C1 C6 O2 Pd1 -179.0(2)
C17 C16 O4 C21 169.4(5)
C15 C16 O4 C21 -13.2(7)
C4 C3 O1 C20 21.0(7)
C2 C3 O1 C20 -160.2(4)
C14 C13 N2 C10 176.2(3)
C14 C13 N2 Pd1 -0.3(5)
C9 C10 N2 C13 156.7(3)
C9 C10 N2 Pd1 -26.8(4)
C5 C7 N1 C8 -174.0(3)
C5 C7 N1 Pd1 5.1(5)
C9 C8 N1 C7 -134.7(3)
C9 C8 N1 Pd1 46.2(4)
Pd1 O3 C19 C14 -9.7(5)
Pd1 O3 C19 C18 170.4(3)
C13 C14 C19 O3 0.8(5)
C15 C14 C19 O3 179.6(3)
C13 C14 C19 C18 -179.3(3)
C15 C14 C19 C18 -0.5(5)
C17 C18 C19 O3 -178.4(4)
C17 C18 C19 C14 1.6(6)
